data_2237117
loop_
_publ_author_name
'Narayanan, Sibi'
'Srinivasan, Thothadri'
'Purushothaman, Santhanagopalan'
'Raghunathan, Raghavachary'
'Velmurugan, Devadasan'

_publ_section_title
;
 Ethyl
 27-oxo-15-oxa-2,20-diazahexacyclo[18.6.1.0^1,8^.0^2,6^.0^9,14^.0^21,26^]heptacosa-9,11,13,21,23,25-hexaene-7-carboxylate
;
_journal_coeditor_code BT6853
_journal_issue 1
_journal_name_full 'Acta Crystallographica Section E'
_journal_page_first o23
_journal_page_last o24
_journal_paper_doi 10.1107/S1600536812049082
_journal_volume 69
_journal_year 2013
_chemical_formula_iupac 'C27 H30 N2 O4'
_chemical_formula_moiety 'C27 H30 N2 O4'
_chemical_formula_sum 'C27 H30 N2 O4'
_chemical_formula_weight 446.53
_chemical_name_systematic
;
Ethyl 27-oxo-15-oxa-2,20-
diazahexacyclo[18.6.1.0^1,8^.0^2,6^.0^9,14^.0^21,26^]heptacosa-
9,11,13,21,23,25-hexaene-7-carboxylate
;
_space_group_IT_number 2
_symmetry_cell_setting triclinic
_symmetry_space_group_name_Hall '-P 1'
_symmetry_space_group_name_H-M 'P -1'
_atom_sites_solution_hydrogens geom
_atom_sites_solution_primary direct
_atom_sites_solution_secondary difmap
_audit_creation_method SHELXL-97
_cell_angle_alpha 103.988(4)
_cell_angle_beta 95.023(4)
_cell_angle_gamma 113.775(3)
_cell_formula_units_Z 2
_cell_length_a 8.9327(5)
_cell_length_b 10.0068(5)
_cell_length_c 14.6379(11)
_cell_measurement_reflns_used 5603
_cell_measurement_temperature 293(2)
_cell_measurement_theta_max 28.3
_cell_measurement_theta_min 1.5
_cell_volume 1136.41(13)
_computing_cell_refinement 'SAINT (Bruker, 2008)'
_computing_data_collection 'APEX2 (Bruker, 2008)'
_computing_data_reduction 'SAINT (Bruker, 2008)'
_computing_molecular_graphics 'ORTEP-3 (Farrugia, 2012)'
_computing_publication_material 'SHELXL97 (Sheldrick, 2008) and PLATON (Spek, 2009)'
_computing_structure_refinement 'SHELXL97 (Sheldrick, 2008)'
_computing_structure_solution 'SHELXS97 (Sheldrick, 2008)'
_diffrn_ambient_temperature 293(2)
_diffrn_measured_fraction_theta_full 0.993
_diffrn_measured_fraction_theta_max 0.993
_diffrn_measurement_device_type 'Bruker APEXII CCD area-detector'
_diffrn_measurement_method '\w and \f scans'
_diffrn_radiation_monochromator graphite
_diffrn_radiation_source 'fine-focus sealed tube'
_diffrn_radiation_type MoK\a
_diffrn_radiation_wavelength 0.71073
_diffrn_reflns_av_R_equivalents 0.0253
_diffrn_reflns_av_sigmaI/netI 0.0231
_diffrn_reflns_limit_h_max 11
_diffrn_reflns_limit_h_min -11
_diffrn_reflns_limit_k_max 13
_diffrn_reflns_limit_k_min -13
_diffrn_reflns_limit_l_max 19
_diffrn_reflns_limit_l_min -18
_diffrn_reflns_number 20472
_diffrn_reflns_theta_full 28.29
_diffrn_reflns_theta_max 28.29
_diffrn_reflns_theta_min 1.47
_exptl_absorpt_coefficient_mu 0.088
_exptl_absorpt_correction_T_max 0.9784
_exptl_absorpt_correction_T_min 0.9742
_exptl_absorpt_correction_type multi-scan
_exptl_absorpt_process_details '(SADABS; Bruker, 2008)'
_exptl_crystal_colour 'white crystalline'
_exptl_crystal_density_diffrn 1.305
_exptl_crystal_density_method 'not measured'
_exptl_crystal_description Block
_exptl_crystal_F_000 476
_exptl_crystal_size_max 0.30
_exptl_crystal_size_mid 0.30
_exptl_crystal_size_min 0.25
_refine_diff_density_max 0.233
_refine_diff_density_min -0.217
_refine_ls_extinction_method none
_refine_ls_goodness_of_fit_ref 1.078
_refine_ls_hydrogen_treatment constr
_refine_ls_matrix_type full
_refine_ls_number_parameters 319
_refine_ls_number_reflns 5603
_refine_ls_number_restraints 40
_refine_ls_restrained_S_all 1.076
_refine_ls_R_factor_all 0.0588
_refine_ls_R_factor_gt 0.0454
_refine_ls_shift/su_max 0.002
_refine_ls_shift/su_mean 0.000
_refine_ls_structure_factor_coef Fsqd
_refine_ls_weighting_details 'calc w=1/[\s^2^(Fo^2^)+(0.0559P)^2^+0.2150P] where P=(Fo^2^+2Fc^2^)/3'
_refine_ls_weighting_scheme calc
_refine_ls_wR_factor_gt 0.1161
_refine_ls_wR_factor_ref 0.1250
_reflns_number_gt 4378
_reflns_number_total 5603
_reflns_threshold_expression I>2\s(I)
_cod_data_source_file bt6853.cif
_cod_data_source_block I
_cod_database_code 2237117
_cod_database_fobs_code 2237117

loop_
_symmetry_equiv_pos_as_xyz
'x, y, z'
'-x, -y, -z'

loop_
_atom_site_type_symbol
_atom_site_label
_atom_site_fract_x
_atom_site_fract_y
_atom_site_fract_z
_atom_site_U_iso_or_equiv
_atom_site_adp_type
_atom_site_calc_flag
_atom_site_refinement_flags
_atom_site_occupancy
_atom_site_symmetry_multiplicity
_atom_site_disorder_assembly
_atom_site_disorder_group
C C1A -0.0430(10) 1.0338(8) 0.2839(4) 0.0877(18) Uani d PDU 0.587(11) 1 A 1
H H1A1 0.0125 1.0358 0.2306 0.132 Uiso calc PR 0.587(11) 1 A 1
H H1A2 -0.0730 1.1174 0.2975 0.132 Uiso calc PR 0.587(11) 1 A 1
H H1A3 -0.1420 0.9386 0.2680 0.132 Uiso calc PR 0.587(11) 1 A 1
C C2A 0.0677(12) 1.0483(8) 0.3675(6) 0.089(3) Uani d PDU 0.587(11) 1 A 1
H H2A1 0.0188 1.0599 0.4238 0.106 Uiso calc PR 0.587(11) 1 A 1
H H2A2 0.1740 1.1376 0.3795 0.106 Uiso calc PR 0.587(11) 1 A 1
C C1B 0.0656(17) 1.0966(9) 0.2980(6) 0.088(3) Uani d PDU 0.413(11) 1 A 2
H H1B1 0.1845 1.1562 0.3183 0.131 Uiso calc PR 0.413(11) 1 A 2
H H1B2 0.0130 1.1639 0.3003 0.131 Uiso calc PR 0.413(11) 1 A 2
H H1B3 0.0393 1.0304 0.2334 0.131 Uiso calc PR 0.413(11) 1 A 2
C C2B 0.0054(13) 1.0057(11) 0.3611(9) 0.072(3) Uani d PDU 0.413(11) 1 A 2
H H2B1 -0.1149 0.9451 0.3426 0.086 Uiso calc PR 0.413(11) 1 A 2
H H2B2 0.0346 1.0696 0.4274 0.086 Uiso calc PR 0.413(11) 1 A 2
C C3 0.21727(18) 0.92280(15) 0.41102(10) 0.0423(3) Uani d . 1 1 A .
C C4 0.26073(15) 0.78973(13) 0.38728(9) 0.0328(3) Uani d . 1 1 . .
H H4 0.3792 0.8281 0.4159 0.039 Uiso calc R 1 1 . .
C C5 0.15967(15) 0.66458(14) 0.43037(9) 0.0346(3) Uani d . 1 1 . .
H H5 0.0410 0.6419 0.4175 0.042 Uiso calc R 1 1 . .
C C6 0.22279(18) 0.69639(17) 0.53715(10) 0.0466(3) Uani d . 1 1 . .
H H6A 0.2708 0.8051 0.5713 0.056 Uiso calc R 1 1 . .
H H6B 0.1334 0.6416 0.5664 0.056 Uiso calc R 1 1 . .
C C7 0.3552(2) 0.63749(19) 0.53718(11) 0.0550(4) Uani d . 1 1 . .
H H7A 0.4601 0.7115 0.5293 0.066 Uiso calc R 1 1 . .
H H7B 0.3743 0.6130 0.5960 0.066 Uiso calc R 1 1 . .
C C8 0.2771(2) 0.49510(18) 0.45101(11) 0.0503(4) Uani d . 1 1 . .
H H8A 0.3628 0.4711 0.4251 0.060 Uiso calc R 1 1 . .
H H8B 0.2022 0.4082 0.4687 0.060 Uiso calc R 1 1 . .
C C9 0.24212(14) 0.55059(13) 0.28972(9) 0.0314(2) Uani d . 1 1 . .
C C10 0.40719(14) 0.54634(14) 0.28034(9) 0.0335(3) Uani d . 1 1 . .
C C11 0.56843(16) 0.64768(16) 0.32716(11) 0.0433(3) Uani d . 1 1 . .
H H11 0.5907 0.7389 0.3736 0.052 Uiso calc R 1 1 . .
C C12 0.69804(17) 0.6109(2) 0.30370(12) 0.0531(4) Uani d . 1 1 . .
H H12 0.8079 0.6793 0.3342 0.064 Uiso calc R 1 1 . .
C C13 0.66598(19) 0.4754(2) 0.23631(12) 0.0552(4) Uani d . 1 1 . .
H H13 0.7541 0.4521 0.2231 0.066 Uiso calc R 1 1 . .
C C14 0.50416(19) 0.37281(19) 0.18772(11) 0.0491(4) Uani d . 1 1 . .
H H14 0.4821 0.2810 0.1419 0.059 Uiso calc R 1 1 . .
C C15 0.37664(16) 0.41162(15) 0.20968(9) 0.0373(3) Uani d . 1 1 . .
C C16 0.11869(15) 0.40657(14) 0.20770(9) 0.0362(3) Uani d . 1 1 . .
C C17 0.1341(2) 0.19559(16) 0.08382(11) 0.0528(4) Uani d . 1 1 . .
H H17A 0.0135 0.1469 0.0769 0.063 Uiso calc R 1 1 . .
H H17B 0.1753 0.1226 0.0927 0.063 Uiso calc R 1 1 . .
C C18 0.1747(2) 0.23314(18) -0.00835(11) 0.0552(4) Uani d . 1 1 . .
H H18A 0.1372 0.1376 -0.0597 0.066 Uiso calc R 1 1 . .
H H18B 0.2953 0.2869 0.0004 0.066 Uiso calc R 1 1 . .
C C19 0.0979(2) 0.33016(19) -0.04075(11) 0.0568(4) Uani d . 1 1 . .
H H19A 0.0621 0.2915 -0.1103 0.068 Uiso calc R 1 1 . .
H H19B -0.0013 0.3154 -0.0142 0.068 Uiso calc R 1 1 . .
C C20 0.2087(2) 0.49895(18) -0.01325(10) 0.0531(4) Uani d . 1 1 . .
H H20A 0.3192 0.5157 -0.0248 0.064 Uiso calc R 1 1 . .
H H20B 0.1635 0.5445 -0.0528 0.064 Uiso calc R 1 1 . .
C C21 0.33250(17) 0.72236(15) 0.12529(10) 0.0396(3) Uani d . 1 1 . .
C C22 0.4290(2) 0.80905(19) 0.07220(11) 0.0536(4) Uani d . 1 1 . .
H H22 0.4166 0.7651 0.0066 0.064 Uiso calc R 1 1 . .
C C23 0.5431(2) 0.95975(19) 0.11637(12) 0.0592(4) Uani d . 1 1 . .
H H23 0.6082 1.0165 0.0806 0.071 Uiso calc R 1 1 . .
C C24 0.5606(2) 1.02605(18) 0.21268(12) 0.0565(4) Uani d . 1 1 . .
H H24 0.6379 1.1274 0.2427 0.068 Uiso calc R 1 1 . .
C C25 0.46165(18) 0.94020(16) 0.26501(11) 0.0473(3) Uani d . 1 1 . .
H H25 0.4736 0.9863 0.3302 0.057 Uiso calc R 1 1 . .
C C26 0.34589(15) 0.78868(14) 0.22383(9) 0.0350(3) Uani d . 1 1 . .
C C27 0.23201(14) 0.69994(13) 0.28114(8) 0.0314(2) Uani d . 1 1 . .
H H27 0.1165 0.6710 0.2510 0.038 Uiso calc R 1 1 . .
N N1 0.18398(13) 0.53096(12) 0.37981(7) 0.0361(2) Uani d . 1 1 . .
N N2 0.20527(14) 0.32851(12) 0.16915(8) 0.0398(3) Uani d . 1 1 . .
O O1 0.28603(18) 1.03033(14) 0.48165(9) 0.0743(4) Uani d . 1 1 . .
O O2 0.09278(16) 0.90670(14) 0.34755(9) 0.0684(3) Uani d D 1 1 . .
O O3 0.22133(12) 0.57163(11) 0.08703(6) 0.0447(2) Uani d . 1 1 . .
O O4 -0.03046(11) 0.36456(11) 0.18380(7) 0.0494(3) Uani d . 1 1 . .

loop_
_atom_site_aniso_label
_atom_site_aniso_U_11
_atom_site_aniso_U_22
_atom_site_aniso_U_33
_atom_site_aniso_U_12
_atom_site_aniso_U_13
_atom_site_aniso_U_23
C1A 0.106(4) 0.079(3) 0.104(3) 0.063(3) 0.008(3) 0.038(3)
C2A 0.119(6) 0.077(4) 0.087(4) 0.078(4) -0.009(4) 0.002(3)
C1B 0.131(7) 0.069(4) 0.074(4) 0.046(4) 0.027(4) 0.032(3)
C2B 0.092(5) 0.072(4) 0.087(6) 0.058(4) 0.041(5) 0.038(4)
C3 0.0498(7) 0.0370(7) 0.0411(8) 0.0205(6) 0.0135(6) 0.0094(6)
C4 0.0343(6) 0.0329(6) 0.0297(6) 0.0152(5) 0.0065(5) 0.0064(5)
C5 0.0346(6) 0.0354(6) 0.0328(6) 0.0155(5) 0.0097(5) 0.0072(5)
C6 0.0565(8) 0.0451(8) 0.0320(7) 0.0163(6) 0.0131(6) 0.0103(6)
C7 0.0570(9) 0.0661(10) 0.0420(8) 0.0227(8) 0.0038(7) 0.0265(7)
C8 0.0655(9) 0.0601(9) 0.0476(9) 0.0391(8) 0.0218(7) 0.0304(7)
C9 0.0315(5) 0.0331(6) 0.0300(6) 0.0157(5) 0.0067(5) 0.0075(5)
C10 0.0341(6) 0.0377(6) 0.0340(6) 0.0193(5) 0.0086(5) 0.0128(5)
C11 0.0360(6) 0.0470(8) 0.0474(8) 0.0183(6) 0.0062(6) 0.0162(6)
C12 0.0349(7) 0.0702(10) 0.0638(10) 0.0254(7) 0.0118(7) 0.0319(9)
C13 0.0528(8) 0.0895(12) 0.0568(10) 0.0507(9) 0.0274(7) 0.0396(9)
C14 0.0629(9) 0.0646(9) 0.0431(8) 0.0460(8) 0.0218(7) 0.0208(7)
C15 0.0433(7) 0.0437(7) 0.0347(7) 0.0255(6) 0.0126(5) 0.0156(5)
C16 0.0379(6) 0.0353(6) 0.0342(7) 0.0161(5) 0.0082(5) 0.0081(5)
C17 0.0673(9) 0.0375(7) 0.0460(9) 0.0239(7) 0.0076(7) -0.0002(6)
C18 0.0703(10) 0.0500(9) 0.0403(8) 0.0310(8) 0.0085(7) -0.0018(7)
C19 0.0667(10) 0.0619(10) 0.0342(8) 0.0330(8) -0.0024(7) -0.0020(7)
C20 0.0743(10) 0.0599(9) 0.0305(7) 0.0375(8) 0.0112(7) 0.0090(6)
C21 0.0473(7) 0.0439(7) 0.0353(7) 0.0260(6) 0.0094(6) 0.0148(6)
C22 0.0738(10) 0.0600(9) 0.0394(8) 0.0345(8) 0.0225(7) 0.0230(7)
C23 0.0705(10) 0.0612(10) 0.0576(10) 0.0276(8) 0.0278(8) 0.0351(8)
C24 0.0612(9) 0.0471(8) 0.0554(10) 0.0138(7) 0.0143(8) 0.0226(7)
C25 0.0530(8) 0.0448(8) 0.0388(8) 0.0155(6) 0.0103(6) 0.0140(6)
C26 0.0392(6) 0.0386(6) 0.0322(6) 0.0201(5) 0.0081(5) 0.0134(5)
C27 0.0331(6) 0.0327(6) 0.0287(6) 0.0164(5) 0.0046(5) 0.0072(5)
N1 0.0436(6) 0.0373(6) 0.0323(6) 0.0210(5) 0.0125(4) 0.0115(4)
N2 0.0451(6) 0.0357(6) 0.0365(6) 0.0207(5) 0.0071(5) 0.0024(4)
O1 0.0918(9) 0.0525(7) 0.0627(8) 0.0368(7) 0.0019(7) -0.0139(6)
O2 0.0874(8) 0.0622(7) 0.0668(8) 0.0558(7) -0.0023(6) 0.0045(6)
O3 0.0589(6) 0.0458(5) 0.0286(5) 0.0243(5) 0.0090(4) 0.0078(4)
O4 0.0336(5) 0.0502(6) 0.0515(6) 0.0142(4) 0.0025(4) 0.0029(5)

loop_
_atom_type_symbol
_atom_type_description
_atom_type_scat_dispersion_real
_atom_type_scat_dispersion_imag
_atom_type_scat_source
C C 0.0033 0.0016 'International Tables Vol C Tables 4.2.6.8 and 6.1.1.4'
H H 0.0000 0.0000 'International Tables Vol C Tables 4.2.6.8 and 6.1.1.4'
N N 0.0061 0.0033 'International Tables Vol C Tables 4.2.6.8 and 6.1.1.4'
O O 0.0106 0.0060 'International Tables Vol C Tables 4.2.6.8 and 6.1.1.4'

loop_
_geom_angle_atom_site_label_1
_geom_angle_atom_site_label_2
_geom_angle_atom_site_label_3
_geom_angle
C1A C2A O2 107.4(5)
C1A C2A H2A1 110.2
O2 C2A H2A1 110.2
C1A C2A H2A2 110.2
O2 C2A H2A2 110.2
H2A1 C2A H2A2 108.5
C2B C1B H1B1 109.5
C2B C1B H1B2 109.5
H1B1 C1B H1B2 109.5
C2B C1B H1B3 109.5
H1B1 C1B H1B3 109.5
H1B2 C1B H1B3 109.5
C1B C2B O2 103.0(6)
C1B C2B H2B1 111.2
O2 C2B H2B1 111.2
C1B C2B H2B2 111.2
O2 C2B H2B2 111.2
H2B1 C2B H2B2 109.1
O1 C3 O2 123.36(13)
O1 C3 C4 123.34(14)
O2 C3 C4 113.27(12)
C3 C4 C5 111.85(10)
C3 C4 C27 118.71(10)
C5 C4 C27 102.81(9)
C3 C4 H4 107.6
C5 C4 H4 107.6
C27 C4 H4 107.6
N1 C5 C6 105.91(10)
N1 C5 C4 103.94(9)
C6 C5 C4 115.22(11)
N1 C5 H5 110.5
C6 C5 H5 110.5
C4 C5 H5 110.5
C7 C6 C5 103.05(11)
C7 C6 H6A 111.2
C5 C6 H6A 111.2
C7 C6 H6B 111.2
C5 C6 H6B 111.2
H6A C6 H6B 109.1
C8 C7 C6 102.04(12)
C8 C7 H7A 111.4
C6 C7 H7A 111.4
C8 C7 H7B 111.4
C6 C7 H7B 111.4
H7A C7 H7B 109.2
N1 C8 C7 105.66(11)
N1 C8 H8A 110.6
C7 C8 H8A 110.6
N1 C8 H8B 110.6
C7 C8 H8B 110.6
H8A C8 H8B 108.7
N1 C9 C10 116.46(9)
N1 C9 C16 106.22(9)
C10 C9 C16 101.89(9)
N1 C9 C27 104.52(9)
C10 C9 C27 115.18(9)
C16 C9 C27 112.44(9)
C11 C10 C15 119.80(11)
C11 C10 C9 131.67(12)
C15 C10 C9 108.54(10)
C10 C11 C12 118.65(14)
C10 C11 H11 120.7
C12 C11 H11 120.7
C13 C12 C11 121.05(14)
C13 C12 H12 119.5
C11 C12 H12 119.5
C12 C13 C14 120.93(13)
C12 C13 H13 119.5
C14 C13 H13 119.5
C15 C14 C13 117.71(14)
C15 C14 H14 121.1
C13 C14 H14 121.1
C14 C15 C10 121.80(13)
C14 C15 N2 127.97(13)
C10 C15 N2 110.23(10)
O4 C16 N2 125.24(12)
O4 C16 C9 126.60(11)
N2 C16 C9 108.07(10)
N2 C17 C18 113.75(12)
N2 C17 H17A 108.8
C18 C17 H17A 108.8
N2 C17 H17B 108.8
C18 C17 H17B 108.8
H17A C17 H17B 107.7
C17 C18 C19 115.73(13)
C17 C18 H18A 108.3
C19 C18 H18A 108.3
C17 C18 H18B 108.3
C19 C18 H18B 108.3
H18A C18 H18B 107.4
C20 C19 C18 116.20(14)
C20 C19 H19A 108.2
C18 C19 H19A 108.2
C20 C19 H19B 108.2
C18 C19 H19B 108.2
H19A C19 H19B 107.4
O3 C20 C19 110.62(13)
O3 C20 H20A 109.5
C19 C20 H20A 109.5
O3 C20 H20B 109.5
C19 C20 H20B 109.5
H20A C20 H20B 108.1
O3 C21 C22 123.50(13)
O3 C21 C26 116.04(11)
C22 C21 C26 120.46(13)
C23 C22 C21 120.37(14)
C23 C22 H22 119.8
C21 C22 H22 119.8
C24 C23 C22 120.23(14)
C24 C23 H23 119.9
C22 C23 H23 119.9
C23 C24 C25 119.26(15)
C23 C24 H24 120.4
C25 C24 H24 120.4
C26 C25 C24 122.54(14)
C26 C25 H25 118.7
C24 C25 H25 118.7
C25 C26 C21 117.12(12)
C25 C26 C27 121.56(11)
C21 C26 C27 121.25(11)
C26 C27 C4 114.73(10)
C26 C27 C9 117.37(9)
C4 C27 C9 101.60(9)
C26 C27 H27 107.5
C4 C27 H27 107.5
C9 C27 H27 107.5
C5 N1 C8 108.13(10)
C5 N1 C9 110.23(9)
C8 N1 C9 120.66(10)
C16 N2 C15 110.85(10)
C16 N2 C17 123.63(11)
C15 N2 C17 124.23(11)
C3 O2 C2B 124.6(5)
C3 O2 C2A 111.3(3)
C21 O3 C20 117.33(11)

loop_
_geom_bond_atom_site_label_1
_geom_bond_atom_site_label_2
_geom_bond_distance
C1A C2A 1.443(6)
C1A H1A1 0.9600
C1A H1A2 0.9600
C1A H1A3 0.9600
C2A O2 1.487(5)
C2A H2A1 0.9700
C2A H2A2 0.9700
C1B C2B 1.438(7)
C1B H1B1 0.9600
C1B H1B2 0.9600
C1B H1B3 0.9600
C2B O2 1.478(6)
C2B H2B1 0.9700
C2B H2B2 0.9700
C3 O1 1.1925(18)
C3 O2 1.3145(18)
C3 C4 1.5038(17)
C4 C5 1.5333(16)
C4 C27 1.5351(17)
C4 H4 0.9800
C5 N1 1.4720(16)
C5 C6 1.5241(19)
C5 H5 0.9800
C6 C7 1.520(2)
C6 H6A 0.9700
C6 H6B 0.9700
C7 C8 1.511(2)
C7 H7A 0.9700
C7 H7B 0.9700
C8 N1 1.4756(17)
C8 H8A 0.9700
C8 H8B 0.9700
C9 N1 1.4867(15)
C9 C10 1.5093(15)
C9 C16 1.5442(17)
C9 C27 1.5669(16)
C10 C11 1.3734(18)
C10 C15 1.3934(18)
C11 C12 1.3947(19)
C11 H11 0.9300
C12 C13 1.373(2)
C12 H12 0.9300
C13 C14 1.385(2)
C13 H13 0.9300
C14 C15 1.3827(18)
C14 H14 0.9300
C15 N2 1.4011(17)
C16 O4 1.2123(15)
C16 N2 1.3701(16)
C17 N2 1.4524(18)
C17 C18 1.521(2)
C17 H17A 0.9700
C17 H17B 0.9700
C18 C19 1.530(2)
C18 H18A 0.9700
C18 H18B 0.9700
C19 C20 1.500(2)
C19 H19A 0.9700
C19 H19B 0.9700
C20 O3 1.4440(16)
C20 H20A 0.9700
C20 H20B 0.9700
C21 O3 1.3643(16)
C21 C22 1.3930(19)
C21 C26 1.4064(18)
C22 C23 1.380(2)
C22 H22 0.9300
C23 C24 1.370(2)
C23 H23 0.9300
C24 C25 1.3896(19)
C24 H24 0.9300
C25 C26 1.3843(19)
C25 H25 0.9300
C26 C27 1.5194(16)
C27 H27 0.9800

loop_
_geom_hbond_atom_site_label_D
_geom_hbond_atom_site_label_H
_geom_hbond_atom_site_label_A
_geom_hbond_site_symmetry_A
_geom_hbond_distance_DH
_geom_hbond_distance_HA
_geom_hbond_distance_DA
_geom_hbond_angle_DHA
C11 H11 O1 2_676 0.93 2.49 3.3957(19) 164.0
C12 H12 O2 1_655 0.93 2.59 3.446(2) 152.9
C13 H13 O4 1_655 0.93 2.47 3.3986(17) 174.6

loop_
_geom_torsion_atom_site_label_1
_geom_torsion_atom_site_label_2
_geom_torsion_atom_site_label_3
_geom_torsion_atom_site_label_4
_geom_torsion
O1 C3 C4 C5 89.09(17)
O2 C3 C4 C5 -89.09(14)
O1 C3 C4 C27 -151.44(14)
O2 C3 C4 C27 30.38(16)
C3 C4 C5 N1 165.51(10)
C27 C4 C5 N1 37.05(11)
C3 C4 C5 C6 -79.07(14)
C27 C4 C5 C6 152.47(10)
N1 C5 C6 C7 28.37(13)
C4 C5 C6 C7 -85.91(13)
C5 C6 C7 C8 -38.37(13)
C6 C7 C8 N1 34.89(14)
N1 C9 C10 C11 -70.23(17)
C16 C9 C10 C11 174.70(13)
C27 C9 C10 C11 52.69(18)
N1 C9 C10 C15 110.05(12)
C16 C9 C10 C15 -5.02(12)
C27 C9 C10 C15 -127.02(11)
C15 C10 C11 C12 -1.28(19)
C9 C10 C11 C12 179.03(12)
C10 C11 C12 C13 -1.0(2)
C11 C12 C13 C14 1.7(2)
C12 C13 C14 C15 -0.2(2)
C13 C14 C15 C10 -2.1(2)
C13 C14 C15 N2 178.71(13)
C11 C10 C15 C14 2.89(19)
C9 C10 C15 C14 -177.35(11)
C11 C10 C15 N2 -177.82(11)
C9 C10 C15 N2 1.94(14)
N1 C9 C16 O4 60.93(16)
C10 C9 C16 O4 -176.69(13)
C27 C9 C16 O4 -52.82(17)
N1 C9 C16 N2 -115.86(10)
C10 C9 C16 N2 6.52(12)
C27 C9 C16 N2 130.40(10)
N2 C17 C18 C19 -66.50(18)
C17 C18 C19 C20 97.32(18)
C18 C19 C20 O3 -76.86(17)
O3 C21 C22 C23 -177.87(14)
C26 C21 C22 C23 2.2(2)
C21 C22 C23 C24 -0.9(3)
C22 C23 C24 C25 -0.4(3)
C23 C24 C25 C26 0.6(2)
C24 C25 C26 C21 0.6(2)
C24 C25 C26 C27 -176.39(13)
O3 C21 C26 C25 178.04(12)
C22 C21 C26 C25 -1.99(19)
O3 C21 C26 C27 -4.92(17)
C22 C21 C26 C27 175.06(12)
C25 C26 C27 C4 -2.05(16)
C21 C26 C27 C4 -178.96(10)
C25 C26 C27 C9 -121.25(13)
C21 C26 C27 C9 61.84(15)
C3 C4 C27 C26 67.92(14)
C5 C4 C27 C26 -168.04(9)
C3 C4 C27 C9 -164.39(10)
C5 C4 C27 C9 -40.35(11)
N1 C9 C27 C26 155.06(10)
C10 C9 C27 C26 25.97(15)
C16 C9 C27 C26 -90.16(12)
N1 C9 C27 C4 29.09(11)
C10 C9 C27 C4 -99.99(11)
C16 C9 C27 C4 143.88(10)
C6 C5 N1 C8 -6.82(13)
C4 C5 N1 C8 115.00(11)
C6 C5 N1 C9 -140.65(10)
C4 C5 N1 C9 -18.83(12)
C7 C8 N1 C5 -17.71(14)
C7 C8 N1 C9 110.39(13)
C10 C9 N1 C5 121.72(11)
C16 C9 N1 C5 -125.67(10)
C27 C9 N1 C5 -6.59(12)
C10 C9 N1 C8 -5.43(16)
C16 C9 N1 C8 107.18(12)
C27 C9 N1 C8 -133.74(11)
O4 C16 N2 C15 177.33(12)
C9 C16 N2 C15 -5.83(14)
O4 C16 N2 C17 9.9(2)
C9 C16 N2 C17 -173.31(12)
C14 C15 N2 C16 -178.20(13)
C10 C15 N2 C16 2.56(15)
C14 C15 N2 C17 -10.8(2)
C10 C15 N2 C17 169.95(12)
C18 C17 N2 C16 96.75(16)
C18 C17 N2 C15 -69.06(18)
O1 C3 O2 C2B -9.2(4)
C4 C3 O2 C2B 169.0(4)
O1 C3 O2 C2A 8.6(5)
C4 C3 O2 C2A -173.2(5)
C1B C2B O2 C3 106.8(10)
C1B C2B O2 C2A 52.4(13)
C1A C2A O2 C3 167.2(7)
C1A C2A O2 C2B -58.7(15)
C22 C21 O3 C20 1.99(19)
C26 C21 O3 C20 -178.03(11)
C19 C20 O3 C21 173.01(12)
